data_8000442
loop_
_publ_author_name
'Zhou, Guojun'
'Liu, Zhiyang'
'Huang, Jinglong'
'Molokeev, Maxim S.'
'Xiao, Zewen'
'Ma, Chonggeng'
'Xia, Zhiguo'

_publ_section_title
;
 Unraveling the Near-Unity Narrow-Band Green Emission in Zero-Dimensional
 Mn<sup>2+</sup>-Based Metal Halides: A Case Study of
 (C<sub>10</sub>H<sub>16</sub>N)<sub>2</sub>Zn<sub>1-<i>x</i></sub>Mn<sub>
 <i>x</i> </sub>Br<sub>4</sub> Solid Solutions.
;
_journal_name_full 'The journal of physical chemistry letters'
_journal_page_first 5956
_journal_page_last 5962
_journal_paper_doi 10.1021/acs.jpclett.0c01933
_journal_year 2020
_chemical_formula_moiety
;
2(C10 H16 N), Br4 Zn
;
_chemical_formula_sum 'C20 H32 Br4 N2 Zn'
_chemical_formula_weight 685.47
_chemical_name_mineral
;
;
_space_group_IT_number 4
_space_group_name_Hall 'P 2yb'
_space_group_name_H-M_alt 'P 1 21 1'
_symmetry_cell_setting monoclinic
_symmetry_space_group_name_Hall 'P 2yb'
_symmetry_space_group_name_H-M 'P 1 21 1'
_cell_angle_alpha 90
_cell_angle_beta 94.9530(14)
_cell_angle_gamma 90
_cell_formula_units_Z 2
_cell_length_a 9.5520(2)
_cell_length_b 9.1340(2)
_cell_length_c 15.2067(3)
_cell_measurement_reflns_used 104
_cell_measurement_temperature 300
_cell_measurement_theta_max 59.99725
_cell_measurement_theta_min 2.502929
_cell_volume 1321.80(5)
_diffrn_ambient_temperature 300
_diffrn_measurement_device_type
;
D8 ADVANCE Bruker
;
_diffrn_radiation_monochromator none
_diffrn_radiation_probe x-ray
_diffrn_radiation_type
;
 Cu K\a~1~~2~
;
_exptl_absorpt_coefficient_mu 8.421
_exptl_crystal_density_diffrn 1.72235(7)
_exptl_crystal_description cylinder
_pd_char_colour
;
colourless
;
_pd_meas_2theta_range_inc 0.011
_pd_meas_2theta_range_max 119.9945
_pd_meas_2theta_range_min 5.005858
_pd_meas_scan_method step
_pd_proc_ls_pref_orient_corr
;
Anisotropic model of PO. Spherical harmonics 2 ordrer.
 Jarvinen (1993). Application of symmetrized harmonics expansion to correction
of the preferred orientation effect. - J. Appl. Cryst. 26 p525-531.
;
_pd_proc_ls_profile_function PearsonVII
_pd_proc_ls_prof_R_factor 3.45
_pd_proc_ls_prof_wR_expected 2.40
_pd_proc_ls_prof_wR_factor 4.46
_pd_proc_number_of_points 10453.5129
_pd_spec_mount_mode reflection
_refine_ls_goodness_of_fit_all 1.86
_refine_ls_R_I_factor 2.07
_refine_ls_shift/su_max 0.01000
_cod_data_source_file jz0c01933_si_007.cif
_cod_data_source_block a
_cod_original_cell_volume 1321.81(5)
_cod_original_sg_symbol_Hall
;
P 2yb
;
_cod_original_sg_symbol_H-M P21
_cod_original_formula_sum
;
C20 H32 Br4 N2 Zn
;
_cod_database_code 8000442

loop_
_symmetry_equiv_pos_as_xyz
'x, y, z '
'-x, y+1/2, -z '

loop_
_atom_site_label
_atom_site_type_symbol
_atom_site_fract_x
_atom_site_fract_y
_atom_site_fract_z
_atom_site_occupancy
_atom_site_B_iso_or_equiv
Zn Zn 0.3633(12) 0.1075(18) 0.2322(7) 1 3.513579
Br1 Br 0.3720(13) -0.1384(12) 0.2946(7) 1 4.982176
Br2 Br 0.5461(12) 0.1385(16) 0.1349(8) 1 8.9616
Br3 Br 0.1327(11) 0.1389(16) 0.1511(8) 1 5.969136
Br4 Br 0.3886(13) 0.2938(10) 0.3418(7) 1 5.274316
C1 C 0.189(14) -0.025(19) 0.641(10) 1 5.763849
H1A H 0.10(10) -0.07(11) 0.62(6) 1 8.606295
H1B H 0.17(10) 0.03(10) 0.69(5) 1 8.606295
H1C H 0.26(9) -0.10(9) 0.66(7) 1 8.606295
C2 C 0.375(15) 0.15(2) 0.614(10) 1 6.474461
H2A H 0.44(9) 0.08(12) 0.64(7) 1 9.632733
H2B H 0.35(10) 0.20(11) 0.67(5) 1 9.632733
H2C H 0.41(12) 0.21(13) 0.58(7) 1 9.632733
C3 C 0.286(14) -0.02(2) 0.503(11) 1 5.290108
H3A H 0.35(10) -0.09(10) 0.52(6) 1 7.895683
H3B H 0.33(10) 0.03(10) 0.46(5) 1 7.895683
H3C H 0.21(9) -0.07(10) 0.48(6) 1 7.895683
C4 C 0.140(14) 0.192(15) 0.543(7) 1 4.421583
H4A H 0.12(9) 0.25(9) 0.59(4) 1 5.290108
H4B H 0.19(8) 0.26(9) 0.50(4) 1 5.290108
C5 C 0.003(10) 0.140(12) 0.494(7) 1 3.868885
C6 C 0.002(10) 0.12(2) 0.400(9) 1 5.448021
H6 H 0.08(6) 0.14(11) 0.37(5) 1 6.474461
C7 C -0.129(16) 0.089(15) 0.355(6) 1 7.027158
H7 H -0.13(8) 0.09(14) 0.29(4) 1 8.448381
C8 C -0.245(15) 0.065(19) 0.400(12) 1 8.527338
H8 H -0.32(9) 0.04(12) 0.37(7) 1 10.18543
C9 C -0.239(14) 0.08(2) 0.487(11) 1 8.290467
H9 H -0.32(8) 0.06(13) 0.52(5) 1 9.948561
C10 C -0.114(14) 0.116(19) 0.539(6) 1 5.290108
H10 H -0.10(7) 0.12(12) 0.60(4) 1 6.316546
C11 C 0.369(18) 0.532(13) 0.113(8) 1 5.132194
H11A H 0.38(11) 0.44(9) 0.12(6) 1 7.658813
H11B H 0.41(8) 0.59(13) 0.16(5) 1 7.658813
H11C H 0.43(7) 0.55(10) 0.06(4) 1 7.658813
C12 C 0.162(14) 0.496(16) 0.016(9) 1 4.97428
H12A H 0.21(8) 0.51(10) -0.04(4) 1 7.421942
H12B H 0.07(7) 0.53(9) -0.00(5) 1 7.421942
H12C H 0.16(12) 0.39(9) 0.03(5) 1 7.421942
C13 C 0.224(14) 0.742(18) 0.065(7) 1 4.895324
H13A H 0.28(10) 0.76(11) 0.02(6) 1 7.264029
H13B H 0.26(9) 0.80(11) 0.11(4) 1 7.264029
H13C H 0.13(10) 0.78(10) 0.05(5) 1 7.264029
C14 C 0.147(14) 0.560(13) 0.174(7) 1 3.395144
H14A H 0.20(7) 0.61(11) 0.22(4) 1 4.105755
H14B H 0.15(9) 0.46(8) 0.19(4) 1 4.105755
C15 C -0.005(10) 0.610(16) 0.163(6) 1 3.23723
C16 C -0.108(14) 0.520(13) 0.127(8) 1 4.263669
H16 H -0.09(10) 0.43(10) 0.11(5) 1 5.132194
C17 C -0.245(12) 0.565(17) 0.117(8) 1 5.211151
H17 H -0.32(8) 0.50(11) 0.10(5) 1 6.23759
C18 C -0.286(13) 0.703(17) 0.142(9) 1 5.211151
H18 H -0.38(7) 0.74(9) 0.13(5) 1 6.23759
C19 C -0.182(16) 0.799(15) 0.176(8) 1 4.73741
H19 H -0.21(9) 0.89(8) 0.19(5) 1 5.684892
C20 C -0.039(11) 0.754(15) 0.185(8) 1 3.868885
H20 H 0.03(8) 0.81(8) 0.21(4) 1 4.658453
N1 N 0.246(9) 0.069(11) 0.576(6) 1 3.853093
N2 N 0.225(8) 0.580(12) 0.093(5) 1 3.039838

loop_
_diffrn_radiation_wavelength
_diffrn_radiation_wavelength_wt
1.5406 1.0000
1.5443 0.5000

loop_
_geom_angle_atom_site_label_1
_geom_angle_atom_site_label_2
_geom_angle_atom_site_label_3
_geom_angle
_geom_angle_site_symmetry_1
_geom_angle_site_symmetry_3
Br1 Mn Br2 110.27(80) 1_555 1_555
Br1 Mn Br3 107.65(74) 1_555 1_555
Br1 Mn Br4 112.85(78) 1_555 1_555
Br2 Mn Br3 110.28(67) 1_555 1_555
Br2 Mn Br4 108.18(74) 1_555 1_555
Br3 Mn Br4 107.57(72) 1_555 1_555

loop_
_geom_bond_atom_site_label_1
_geom_bond_atom_site_label_2
_geom_bond_distance
_geom_bond_site_symmetry_2
Zn Br1 2.437(19) .
Zn Br2 2.401(15) .
Zn Br3 2.447(15) .
Zn Br4 2.380(17) .
C1 N1 1.45(18) .
C2 C3 2.39(24) .
C2 C4 2.44(18) .
C2 N1 1.51(17) .
C3 N1 1.45(19) .
C4 C5 1.52(15) .
C4 N1 1.57(16) .
C5 C6 1.44(17) .
C5 C7 2.41(15) .
C5 C9 2.37(15) .
C5 C10 1.38(15) .
C6 C7 1.40(17) .
C6 C8 2.41(16) .
C7 C8 1.37(20) .
C7 C9 2.35(19) .
C8 C9 1.33(25) .
C8 C10 2.41(20) .
C9 C10 1.41(18) .
C11 C12 2.39(19) .
C11 C13 2.44(20) .
C11 C14 2.40(20) .
C11 N2 1.45(17) .
C12 C13 2.42(21) .
C12 N2 1.48(16) .
C13 N2 1.54(19) .
C14 C15 1.52(16) .
C14 N2 1.50(13) .
C15 C16 1.36(17) .
C15 C17 2.37(14) .
C15 C19 2.44(18) .
C15 C20 1.40(19) .
C16 C17 1.37(16) .
C16 C18 2.41(18) .
C16 C20 2.38(18) .
C17 C18 1.38(21) .
C17 C19 2.38(20) .
C18 C19 1.39(19) .
C18 C20 2.44(15) .
C19 C20 1.42(17) .
